data_4116182
loop_
_publ_author_name
'Masami Sakamoto'
'Norio Sekine'
'Hiroko Miyoshi'
'Takashi Mino'
'Tsutomu Fujita'

_publ_section_title
;
 Absolute Asymmetric Phthalide Synthesis via the Solid-State Photoreaction
 of N,N-Disubstituted 2-Benzoylbenzamides Involving a Radical Pair
 Intermediate
;
_journal_name_full 'Journal of the American Chemical Society'
_journal_page_first 10210
_journal_page_last 10211
_journal_paper_doi 10.1021/ja001064c
_journal_volume 122
_journal_year 2000
_chemical_formula_sum 'C21 H17 N O2'
_chemical_formula_weight 315.00
_space_group_IT_number 19
_symmetry_cell_setting orthorhombic
_symmetry_space_group_name_Hall 'P 2ac 2ab'
_symmetry_space_group_name_H-M 'P 21 21 21'
_atom_sites_solution_hydrogens difmap
_cell_angle_alpha 90.00
_cell_angle_beta 90.00
_cell_angle_gamma 90.00
_cell_formula_units_Z 4
_cell_length_a 11.453(3)
_cell_length_b 18.572(5)
_cell_length_c 8.107(2)
_cell_measurement_reflns_used 22
_cell_measurement_temperature 298(2)
_cell_volume 1724.4(8)
_computing_cell_refinement 'MXC(MAC Science)'
_computing_data_collection 'MXC(MAC Science)'
_computing_data_reduction 'maXusBruker SAINTL'
_computing_molecular_graphics maXus
_computing_publication_material maXus
_computing_structure_refinement maXus
_computing_structure_solution maXus
_diffrn_ambient_temperature 298(2)
_diffrn_measurement_device_type 'Mac Science MXC18'
_diffrn_measurement_method theta/2theta
_diffrn_radiation_type CuK\a
_diffrn_radiation_wavelength 1.5418
_diffrn_reflns_limit_h_max 13
_diffrn_reflns_limit_h_min 0
_diffrn_reflns_limit_k_max 22
_diffrn_reflns_limit_k_min 0
_diffrn_reflns_limit_l_max 9
_diffrn_reflns_limit_l_min 0
_diffrn_reflns_number 1967
_diffrn_reflns_theta_max 53.89
_diffrn_reflns_theta_min 1
_exptl_absorpt_coefficient_mu 0.6217
_exptl_absorpt_correction_type none
_exptl_crystal_colour colourless
_exptl_crystal_density_diffrn 1.213
_exptl_crystal_description cube
_exptl_crystal_size_max 0.30
_exptl_crystal_size_mid 0.10
_exptl_crystal_size_min 0.10
_refine_diff_density_max 0.12
_refine_diff_density_min -0.16
_refine_ls_extinction_method none
_refine_ls_hydrogen_treatment refxyz
_refine_ls_matrix_type full
_refine_ls_number_parameters 217
_refine_ls_number_reflns 837
_refine_ls_restrained_S_all 1.839
_refine_ls_R_factor_gt 0.044
_refine_ls_shift/su_max 0.1692
_refine_ls_structure_factor_coef F
_refine_ls_weighting_scheme calc
_refine_ls_wR_factor_gt 0.044
_reflns_number_gt 837
_reflns_number_total 1628
_reflns_threshold_expression >3sigma(I)
_cod_data_source_file ja001064c_2.cif
_cod_data_source_block C~21~H~17~O~2~N
_cod_original_cell_volume 1724.5(8)
_cod_original_formula_sum 'C21 H17 O2 N'
_cod_database_code 4116182

loop_
_symmetry_equiv_pos_as_xyz
'x, y, z'
'-x+1/2, -y, z+1/2'
'-x, y+1/2, -z+1/2'
'x+1/2, -y+1/2, -z'

loop_
_atom_site_label
_atom_site_fract_x
_atom_site_fract_y
_atom_site_fract_z
_atom_site_U_iso_or_equiv
O1 0.0435(2) 0.1342(1) 0.8329(3) 0.068(1)
O2 0.1775(2) 0.1767(1) 1.1415(3) 0.061(1)
N3 0.2674(2) 0.2405(1) 0.9407(3) 0.050(1)
C4 0.2014(3) 0.0560(2) 0.8814(4) 0.045(2)
C5 0.2343(3) 0.1782(2) 1.0137(4) 0.050(2)
C6 0.3183(3) 0.2452(2) 0.7785(4) 0.047(2)
C7 0.3968(3) 0.0948(2) 0.9522(5) 0.058(2)
C8 0.2784(3) 0.1096(2) 0.9391(4) 0.045(2)
C9 0.4237(3) 0.2802(2) 0.7597(5) 0.053(2)
C10 0.0749(3) 0.0728(2) 0.8595(4) 0.051(2)
C11 -0.0155(3) 0.0155(2) 0.8729(4) 0.054(2)
C12 0.2485(4) -0.0112(2) 0.8351(4) 0.061(2)
C13 0.2608(3) 0.2163(2) 0.6447(4) 0.055(2)
C14 0.3091(3) 0.2234(2) 0.4888(4) 0.066(2)
C15 0.4694(3) 0.2875(2) 0.6040(5) 0.066(2)
C16 -0.1190(3) 0.0249(2) 0.7857(5) 0.067(2)
C17 0.4403(3) 0.0279(2) 0.9064(5) 0.069(2)
C18 -0.0016(4) -0.0448(2) 0.9721(5) 0.071(2)
C19 0.4153(3) 0.2593(2) 0.4672(5) 0.064(2)
C20 0.3673(3) -0.0235(2) 0.8455(6) 0.072(2)
C21 0.2383(4) 0.3083(2) 1.0223(5) 0.077(2)
C22 -0.1961(4) -0.0841(3) 0.8974(7) 0.097(3)
C23 -0.0948(4) -0.0943(2) 0.9871(6) 0.088(3)
C24 -0.2078(3) -0.0249(2) 0.7959(6) 0.083(3)
H7 0.449(4) 0.131(2) 0.994(5) 0.05(5)
H9 0.465(4) 0.299(2) 0.853(5) 0.05(5)
H12 0.19703 -0.04842 0.79681 0.05000
H13 0.18787 0.19141 0.65803 0.05000
H14 0.26860 0.20334 0.39589 0.05000
H15 0.54170 0.31323 0.59317 0.05000
H16 -0.12800 0.06663 0.71703 0.05000
H17 0.52235 0.01878 0.91727 0.05000
H18 0.06960 -0.05426 1.03083 0.05000
H19 0.45093 0.26458 0.36068 0.05000
H20 0.39912 -0.06880 0.81033 0.05000
H21A 0.20532 0.29848 1.12880 0.05000
H21B 0.18282 0.33438 0.95670 0.05000
H21C 0.30792 0.33658 1.03510 0.05000
H22 -0.25854 -0.11853 0.90348 0.05000
H23 -0.08720 -0.13426 1.06134 0.05000
H24 -0.27799 -0.01747 0.73340 0.05000
